data_7055627
loop_
_publ_author_name
'Tri\<sovi\'c, Nemanja'
'Antanasijevi\'c, Jelena'
'Rogan, Jelena'
'Poleti, Dejan'
'T\'oth-Katona, Tibor'
'Salamonczyk, Miroslaw'
'J\'akli, Antal'
'Fodor-Csorba, Katalin'

_publ_section_title
;
 Investigation of supramolecular architectures of bent-shaped pyridine
 derivatives: from a three-ring crystalline compound towards five-ring
 mesogens
;
_journal_issue 8
_journal_name_full 'New J. Chem.'
_journal_page_first 6977
_journal_paper_doi 10.1039/C6NJ01515H
_journal_volume 40
_journal_year 2016
_chemical_formula_moiety 'C21 H17 N1 O2'
_chemical_formula_sum 'C21 H17 N O2'
_chemical_formula_weight 315.36
_space_group_IT_number 14
_symmetry_cell_setting monoclinic
_symmetry_Int_Tables_number 14
_symmetry_space_group_name_Hall '-P 2yn'
_symmetry_space_group_name_H-M 'P 1 21/n 1'
_atom_sites_solution_hydrogens mixed
_audit_creation_date 2016-01-17T00:02:35-00:00
_audit_creation_method 'WinGX routine CIF_UPDATE'
_audit_update_record
;
2016-01-18 deposited with the CCDC.
2016-06-08 downloaded from the CCDC.
;
_cell_angle_alpha 90
_cell_angle_beta 93.129(5)
_cell_angle_gamma 90
_cell_formula_units_Z 4
_cell_length_a 10.9312(6)
_cell_length_b 9.1547(9)
_cell_length_c 16.4772(9)
_cell_measurement_reflns_used 877
_cell_measurement_temperature 293(2)
_cell_measurement_theta_max 21.593
_cell_measurement_theta_min 3.721
_cell_measurement_wavelength 0.71073
_cell_volume 1646.4(2)
_computing_cell_refinement CrysAlisPro
_computing_data_collection CrysAlisPro
_computing_data_reduction CrysAlisPro
_computing_molecular_graphics MERCURY
_computing_publication_material 'WinGX publication routines (Farrugia, 2012)'
_computing_structure_refinement 'SHELXL-2014/7 (Sheldrick, 2014)'
_computing_structure_solution SIR92
_diffrn_ambient_temperature 293(2)
_diffrn_detector 'CCD plate'
_diffrn_detector_area_resol_mean 16.3280
_diffrn_detector_type Sapphire3
_diffrn_measured_fraction_theta_full 0.999
_diffrn_measured_fraction_theta_max 0.999
_diffrn_measurement_device 'four-circle diffractometer'
_diffrn_measurement_device_type 'Xcalibur, Sapphire3, Gemini'
_diffrn_measurement_method '\w scans'
_diffrn_radiation_monochromator graphite
_diffrn_radiation_probe x-ray
_diffrn_radiation_source 'Enhance (Mo) X-ray Source'
_diffrn_radiation_type MoK\a
_diffrn_radiation_wavelength 0.71073
_diffrn_reflns_av_R_equivalents 0.0837
_diffrn_reflns_av_unetI/netI 0.1288
_diffrn_reflns_Laue_measured_fraction_full 0.999
_diffrn_reflns_Laue_measured_fraction_max 0.999
_diffrn_reflns_limit_h_max 11
_diffrn_reflns_limit_h_min -13
_diffrn_reflns_limit_k_max 8
_diffrn_reflns_limit_k_min -11
_diffrn_reflns_limit_l_max 19
_diffrn_reflns_limit_l_min -19
_diffrn_reflns_number 7529
_diffrn_reflns_point_group_measured_fraction_full 0.999
_diffrn_reflns_point_group_measured_fraction_max 0.999
_diffrn_reflns_theta_full 25.242
_diffrn_reflns_theta_max 25.349
_diffrn_reflns_theta_min 2.904
_diffrn_standards_decay_% 0.0
_exptl_absorpt_coefficient_mu 0.082
_exptl_absorpt_correction_T_max 1.00000
_exptl_absorpt_correction_T_min 0.90688
_exptl_absorpt_correction_type multi-scan
_exptl_absorpt_process_details
;
CrysAlisPro, Agilent Technologies,
Version 1.171.37.34 (release 22-05-2014 CrysAlis171 .NET)
(compiled May 22 2014,16:03:01)
Empirical absorption correction using spherical harmonics,
 implemented in SCALE3 ABSPACK scaling algorithm.
;
_exptl_crystal_colour yellow
_exptl_crystal_density_diffrn 1.272
_exptl_crystal_density_method 'not measured'
_exptl_crystal_description irregular
_exptl_crystal_F_000 664
_exptl_crystal_size_max 0.30
_exptl_crystal_size_mid 0.10
_exptl_crystal_size_min 0.03
_refine_diff_density_max 0.18
_refine_diff_density_min -0.172
_refine_diff_density_rms 0.04
_refine_ls_extinction_method none
_refine_ls_goodness_of_fit_ref 1.098
_refine_ls_hydrogen_treatment constr
_refine_ls_matrix_type full
_refine_ls_number_constraints 0
_refine_ls_number_parameters 217
_refine_ls_number_reflns 3006
_refine_ls_number_restraints 0
_refine_ls_restrained_S_all 1.098
_refine_ls_R_factor_all 0.1946
_refine_ls_R_factor_gt 0.0975
_refine_ls_shift/su_max 0
_refine_ls_shift/su_mean 0
_refine_ls_structure_factor_coef Fsqd
_refine_ls_weighting_details 'w=1/[\s^2^(Fo^2^)+(0.0294P)^2^] where P=(Fo^2^+2Fc^2^)/3'
_refine_ls_weighting_scheme calc
_refine_ls_wR_factor_gt 0.1125
_refine_ls_wR_factor_ref 0.1352
_reflns_Friedel_coverage 0
_reflns_number_gt 1571
_reflns_number_total 3006
_reflns_threshold_expression 'I > 2\s(I)'
_cod_data_source_file c6nj01515h2.cif
_cod_data_source_block j5_1731
_cod_depositor_comments 'Adding full bibliography for 7055627.cif.'
_cod_original_sg_symbol_H-M 'P 21/n'
_cod_database_code 7055627

loop_
_symmetry_equiv_pos_as_xyz
'x, y, z'
'-x+1/2, y+1/2, -z+1/2'
'-x, -y, -z'
'x-1/2, -y-1/2, z-1/2'

loop_
_atom_site_label
_atom_site_type_symbol
_atom_site_fract_x
_atom_site_fract_y
_atom_site_fract_z
_atom_site_U_iso_or_equiv
_atom_site_adp_type
_atom_site_occupancy
_atom_site_site_symmetry_order
_atom_site_calc_flag
_atom_site_refinement_flags_posn
_atom_site_refinement_flags_adp
C1 C 0.6930(3) 0.6860(4) 0.4074(2) 0.0399(10) Uani 1 1 d . .
C2 C 0.7482(3) 0.6630(4) 0.3347(2) 0.0425(10) Uani 1 1 d . .
H2 H 0.8293 0.6904 0.3292 0.051 Uiso 1 1 calc R U
C3 C 0.6824(3) 0.5999(4) 0.2710(2) 0.0431(11) Uani 1 1 d . .
H3 H 0.7207 0.5849 0.2227 0.052 Uiso 1 1 calc R U
C4 C 0.5610(3) 0.5571(4) 0.2753(2) 0.0407(10) Uani 1 1 d . .
C5 C 0.5092(3) 0.5799(5) 0.3493(2) 0.0526(12) Uani 1 1 d . .
H5 H 0.4282 0.5522 0.3549 0.063 Uiso 1 1 calc R U
C6 C 0.5733(3) 0.6417(5) 0.4141(2) 0.0519(12) Uani 1 1 d . .
H6 H 0.5359 0.654 0.4631 0.062 Uiso 1 1 calc R U
C7 C 0.4888(3) 0.4934(4) 0.2081(2) 0.0443(11) Uani 1 1 d . .
H7 H 0.4054 0.4838 0.2153 0.053 Uiso 1 1 calc R U
C8 C 0.5270(3) 0.4468(4) 0.1375(2) 0.0415(10) Uani 1 1 d . .
H8 H 0.6096 0.4585 0.1281 0.05 Uiso 1 1 calc R U
C9 C 0.4488(3) 0.3785(4) 0.0734(2) 0.0363(10) Uani 1 1 d . .
C10 C 0.4388(3) 0.2182(4) -0.0366(2) 0.0381(10) Uani 1 1 d . .
C11 C 0.5065(3) 0.1228(4) -0.0892(2) 0.0453(11) Uani 1 1 d . .
H11 H 0.578 0.0806 -0.0668 0.054 Uiso 1 1 calc R U
C12 C 0.4753(3) 0.0909(4) -0.1657(2) 0.0471(11) Uani 1 1 d . .
H12 H 0.4043 0.1346 -0.1877 0.056 Uiso 1 1 calc R U
C13 C 0.5402(3) -0.0056(4) -0.2198(2) 0.0395(10) Uani 1 1 d . .
C14 C 0.5054(3) -0.0131(5) -0.3018(2) 0.0494(12) Uani 1 1 d . .
H14 H 0.4423 0.0466 -0.3225 0.059 Uiso 1 1 calc R U
C15 C 0.5619(3) -0.1068(5) -0.3539(2) 0.0525(12) Uani 1 1 d . .
H15 H 0.5365 -0.11 -0.4087 0.063 Uiso 1 1 calc R U
C16 C 0.6558(3) -0.1954(5) -0.3243(2) 0.0456(11) Uani 1 1 d . .
C17 C 0.6929(3) -0.1870(5) -0.2432(2) 0.0476(11) Uani 1 1 d . .
H17A H 0.7576 -0.2449 -0.2231 0.057 Uiso 1 1 calc R U
C18 C 0.6362(3) -0.0949(4) -0.1919(2) 0.0438(10) Uani 1 1 d . .
H18 H 0.6625 -0.0919 -0.1373 0.053 Uiso 1 1 calc R U
C19 C 0.3130(3) 0.2372(4) -0.0471(2) 0.0492(11) Uani 1 1 d . .
H19 H 0.2677 0.1866 -0.0874 0.059 Uiso 1 1 calc R U
C20 C 0.2569(3) 0.3328(5) 0.0035(2) 0.0547(12) Uani 1 1 d . .
H20 H 0.1728 0.348 -0.0028 0.066 Uiso 1 1 calc R U
C21 C 0.3244(3) 0.4059(4) 0.0633(2) 0.0493(11) Uani 1 1 d . .
H21 H 0.2872 0.4728 0.0965 0.059 Uiso 1 1 calc R U
N1 N 0.5054(2) 0.2876(3) 0.02297(17) 0.0356(8) Uani 1 1 d . .
O1 O 0.75066(19) 0.7535(3) 0.47201(13) 0.0549(9) Uani 1 1 d . .
H1 H 0.8315 0.7609 0.4706 0.082 Uiso 1 1 d R U
O2 O 0.7132(2) -0.2936(3) -0.37038(16) 0.0694(9) Uani 1 1 d . .
H2A H 0.7114 -0.2649 -0.4236 0.104 Uiso 1 1 d R U

loop_
_atom_site_aniso_label
_atom_site_aniso_U_11
_atom_site_aniso_U_22
_atom_site_aniso_U_33
_atom_site_aniso_U_23
_atom_site_aniso_U_13
_atom_site_aniso_U_12
C1 0.037(2) 0.049(3) 0.034(2) -0.003(2) -0.0026(17) 0.000(2)
C2 0.034(2) 0.051(3) 0.043(2) -0.006(2) 0.0067(18) -0.0017(19)
C3 0.044(2) 0.052(3) 0.034(2) -0.008(2) 0.0040(18) 0.002(2)
C4 0.038(2) 0.044(3) 0.040(2) -0.008(2) -0.0023(18) -0.0054(19)
C5 0.037(2) 0.072(4) 0.049(3) -0.012(3) 0.0067(19) -0.008(2)
C6 0.042(2) 0.077(4) 0.038(2) -0.011(3) 0.0086(18) -0.007(2)
C7 0.043(2) 0.040(3) 0.050(3) -0.006(2) 0.008(2) -0.0038(19)
C8 0.039(2) 0.038(3) 0.047(2) -0.005(2) -0.0007(18) 0.0024(19)
C9 0.040(2) 0.033(3) 0.036(2) 0.005(2) 0.0029(18) 0.0041(19)
C10 0.044(2) 0.037(3) 0.033(2) -0.002(2) -0.0008(18) -0.005(2)
C11 0.047(2) 0.048(3) 0.040(2) -0.003(2) -0.0018(19) -0.002(2)
C12 0.048(2) 0.046(3) 0.047(2) -0.003(2) 0.003(2) 0.003(2)
C13 0.043(2) 0.039(3) 0.036(2) -0.003(2) 0.0025(18) -0.004(2)
C14 0.044(2) 0.059(3) 0.045(3) 0.002(3) 0.0002(19) 0.009(2)
C15 0.051(3) 0.072(4) 0.034(2) -0.005(3) 0.000(2) 0.000(2)
C16 0.045(2) 0.053(3) 0.040(2) -0.002(3) 0.014(2) -0.004(2)
C17 0.052(2) 0.049(3) 0.042(2) 0.001(3) 0.002(2) 0.003(2)
C18 0.055(2) 0.045(3) 0.031(2) 0.000(2) -0.0029(19) 0.002(2)
C19 0.048(3) 0.053(3) 0.046(2) -0.010(3) -0.005(2) 0.000(2)
C20 0.038(2) 0.071(4) 0.053(3) -0.007(3) -0.008(2) 0.010(2)
C21 0.048(2) 0.052(3) 0.048(2) -0.009(2) 0.0011(19) 0.017(2)
N1 0.0389(17) 0.035(2) 0.0329(16) 0.0022(17) 0.0028(14) -0.0008(15)
O1 0.0408(14) 0.086(3) 0.0380(14) -0.0090(17) 0.0033(12) -0.0093(14)
O2 0.0754(19) 0.083(3) 0.0521(17) -0.008(2) 0.0195(14) 0.0180(17)

loop_
_atom_type_symbol
_atom_type_description
_atom_type_scat_dispersion_real
_atom_type_scat_dispersion_imag
_atom_type_scat_source
C C 0.0033 0.0016 'International Tables Vol C Tables 4.2.6.8 and 6.1.1.4'
H H 0 0 'International Tables Vol C Tables 4.2.6.8 and 6.1.1.4'
N N 0.0061 0.0033 'International Tables Vol C Tables 4.2.6.8 and 6.1.1.4'
O O 0.0106 0.006 'International Tables Vol C Tables 4.2.6.8 and 6.1.1.4'

loop_
_geom_angle_atom_site_label_1
_geom_angle_atom_site_label_2
_geom_angle_atom_site_label_3
_geom_angle
O1 C1 C6 118.2(3)
O1 C1 C2 122.8(3)
C6 C1 C2 119.0(3)
C3 C2 C1 119.4(3)
C3 C2 H2 120.3
C1 C2 H2 120.3
C2 C3 C4 123.0(3)
C2 C3 H3 118.5
C4 C3 H3 118.5
C5 C4 C3 116.0(3)
C5 C4 C7 120.1(3)
C3 C4 C7 123.9(3)
C6 C5 C4 122.2(3)
C6 C5 H5 118.9
C4 C5 H5 118.9
C5 C6 C1 120.4(3)
C5 C6 H6 119.8
C1 C6 H6 119.8
C8 C7 C4 128.0(3)
C8 C7 H7 116
C4 C7 H7 116
C7 C8 C9 124.8(3)
C7 C8 H8 117.6
C9 C8 H8 117.6
N1 C9 C21 121.2(3)
N1 C9 C8 116.0(3)
C21 C9 C8 122.8(3)
N1 C10 C19 121.5(3)
N1 C10 C11 116.4(3)
C19 C10 C11 122.1(3)
C12 C11 C10 126.0(4)
C12 C11 H11 117
C10 C11 H11 117
C11 C12 C13 127.3(4)
C11 C12 H12 116.3
C13 C12 H12 116.3
C14 C13 C18 117.1(3)
C14 C13 C12 120.5(4)
C18 C13 C12 122.4(3)
C15 C14 C13 121.9(4)
C15 C14 H14 119.1
C13 C14 H14 119.1
C16 C15 C14 119.7(4)
C16 C15 H15 120.2
C14 C15 H15 120.2
O2 C16 C17 117.4(4)
O2 C16 C15 123.5(3)
C17 C16 C15 119.1(4)
C18 C17 C16 121.0(4)
C18 C17 H17A 119.5
C16 C17 H17A 119.5
C17 C18 C13 121.3(3)
C17 C18 H18 119.4
C13 C18 H18 119.4
C20 C19 C10 118.4(4)
C20 C19 H19 120.8
C10 C19 H19 120.8
C21 C20 C19 120.3(3)
C21 C20 H20 119.8
C19 C20 H20 119.8
C20 C21 C9 119.0(4)
C20 C21 H21 120.5
C9 C21 H21 120.5
C10 N1 C9 119.4(3)
C1 O1 H1 115.8
C16 O2 H2A 111.1

loop_
_geom_bond_atom_site_label_1
_geom_bond_atom_site_label_2
_geom_bond_distance
C1 O1 1.357(4)
C1 C6 1.380(4)
C1 C2 1.388(4)
C2 C3 1.367(4)
C2 H2 0.93
C3 C4 1.389(4)
C3 H3 0.93
C4 C5 1.388(4)
C4 C7 1.446(4)
C5 C6 1.369(5)
C5 H5 0.93
C6 H6 0.93
C7 C8 1.327(4)
C7 H7 0.93
C8 C9 1.463(5)
C8 H8 0.93
C9 N1 1.349(4)
C9 C21 1.383(4)
C10 N1 1.348(4)
C10 C19 1.388(4)
C10 C11 1.459(5)
C11 C12 1.321(4)
C11 H11 0.93
C12 C13 1.465(5)
C12 H12 0.93
C13 C14 1.386(4)
C13 C18 1.389(4)
C14 C15 1.382(5)
C14 H14 0.93
C15 C16 1.377(5)
C15 H15 0.93
C16 O2 1.353(4)
C16 C17 1.377(5)
C17 C18 1.367(5)
C17 H17A 0.93
C18 H18 0.93
C19 C20 1.376(5)
C19 H19 0.93
C20 C21 1.372(5)
C20 H20 0.93
C21 H21 0.93
O1 H1 0.8881
O2 H2A 0.9143

loop_
_geom_torsion_atom_site_label_1
_geom_torsion_atom_site_label_2
_geom_torsion_atom_site_label_3
_geom_torsion_atom_site_label_4
_geom_torsion
O1 C1 C2 C3 -177.1(4)
C6 C1 C2 C3 1.2(6)
C1 C2 C3 C4 0.2(6)
C2 C3 C4 C5 -1.0(6)
C2 C3 C4 C7 178.4(4)
C3 C4 C5 C6 0.4(6)
C7 C4 C5 C6 -179.0(4)
C4 C5 C6 C1 1.0(7)
O1 C1 C6 C5 176.6(4)
C2 C1 C6 C5 -1.8(6)
C5 C4 C7 C8 -170.5(4)
C3 C4 C7 C8 10.1(7)
C4 C7 C8 C9 177.7(4)
C7 C8 C9 N1 -154.1(4)
C7 C8 C9 C21 26.9(6)
N1 C10 C11 C12 -151.7(4)
C19 C10 C11 C12 28.0(6)
C10 C11 C12 C13 -179.2(4)
C11 C12 C13 C14 -171.3(4)
C11 C12 C13 C18 10.1(6)
C18 C13 C14 C15 1.1(6)
C12 C13 C14 C15 -177.7(4)
C13 C14 C15 C16 -0.2(6)
C14 C15 C16 O2 177.7(4)
C14 C15 C16 C17 -1.0(6)
O2 C16 C17 C18 -177.3(4)
C15 C16 C17 C18 1.5(6)
C16 C17 C18 C13 -0.7(6)
C14 C13 C18 C17 -0.6(6)
C12 C13 C18 C17 178.1(3)
N1 C10 C19 C20 1.8(5)
C11 C10 C19 C20 -177.9(4)
C10 C19 C20 C21 -0.6(6)
C19 C20 C21 C9 -2.0(6)
N1 C9 C21 C20 3.6(5)
C8 C9 C21 C20 -177.5(4)
C19 C10 N1 C9 -0.3(5)
C11 C10 N1 C9 179.4(3)
C21 C9 N1 C10 -2.4(5)
C8 C9 N1 C10 178.6(3)
